data_4321893
loop_
_publ_author_name
'Peter Comba'
'Sergey P. Gavrish'
'Robert W. Hay'
'Peter Hilfenhaus'
'Yaroslaw D. Lampeka'
'Philip Lightfoot'
'Alexander Peters'

_publ_section_title
;
 Structural Variation of Dinuclear Transition Metal Compounds with a
 Common Type of Ligand: Solid State and Solution Structures and Model
 Studies
;
_journal_name_full 'Inorganic Chemistry'
_journal_page_first 1416
_journal_page_last 1421
_journal_paper_doi 10.1021/ic9807184
_journal_volume 38
_journal_year 1999
_chemical_formula_sum 'C18 H42 N8 Ni2 O10'
_chemical_formula_weight 647.98
_space_group_IT_number 15
_symmetry_cell_setting monoclinic
_symmetry_Int_Tables_number 15
_symmetry_space_group_name_Hall '-C 2yc'
_symmetry_space_group_name_H-M 'C 1 2/c 1'
_audit_creation_date 'Thu Jul  9 10:58:25 1998'
_audit_creation_method 'from TEXRAY.INF file'
_cell_angle_alpha 90
_cell_angle_beta 112.52(3)
_cell_angle_gamma 90
_cell_formula_units_Z 4
_cell_length_a 23.505(7)
_cell_length_b 8.118(7)
_cell_length_c 15.578(7)
_cell_measurement_reflns_used 25
_cell_measurement_temperature 293.2
_cell_measurement_theta_max 24.9
_cell_measurement_theta_min 24.5
_cell_volume 2746(3)
_computing_cell_refinement 'MSC/AFC Diffractometer Control'
_computing_data_collection 'MSC/AFC Diffractometer Control'
_computing_data_reduction teXsan
_computing_publication_material teXsan
_computing_structure_refinement teXsan
_diffrn_ambient_temperature 293.2
_diffrn_measurement_device AFC7S
_diffrn_measurement_method 'omega/2-theta scans'
_diffrn_orient_matrix_UB_11 0.04292
_diffrn_orient_matrix_UB_12 0.00644
_diffrn_orient_matrix_UB_13 0.00177
_diffrn_orient_matrix_UB_21 -0.01331
_diffrn_orient_matrix_UB_22 -0.06042
_diffrn_orient_matrix_UB_23 -0.06047
_diffrn_orient_matrix_UB_31 -0.01009
_diffrn_orient_matrix_UB_32 0.10715
_diffrn_orient_matrix_UB_33 -0.03421
_diffrn_radiation_monochromator graphite
_diffrn_radiation_source 'X-ray tube'
_diffrn_radiation_type MoKalpha
_diffrn_radiation_wavelength 0.7107
_diffrn_reflns_av_R_equivalents 4.93
_diffrn_reflns_limit_h_max 28
_diffrn_reflns_limit_h_min 0
_diffrn_reflns_limit_k_max 10
_diffrn_reflns_limit_k_min 0
_diffrn_reflns_limit_l_max 18
_diffrn_reflns_limit_l_min -19
_diffrn_reflns_number 3130
_diffrn_reflns_theta_max 26.50
_diffrn_standards_decay_% 0.25
_diffrn_standards_interval_count 150
_diffrn_standards_number 3
_exptl_absorpt_coefficient_mu 1.436
_exptl_absorpt_correction_T_max 1.000
_exptl_absorpt_correction_T_min 0.905
_exptl_absorpt_correction_type empirical
_exptl_absorpt_process_details psi-scan
_exptl_crystal_colour orange
_exptl_crystal_density_diffrn 1.567
_exptl_crystal_description block
_exptl_crystal_F_000 1368.00
_exptl_crystal_size_max 0.500
_exptl_crystal_size_mid 0.350
_exptl_crystal_size_min 0.300
_refine_diff_density_max 1.40
_refine_diff_density_min -0.80
_refine_ls_extinction_method none
_refine_ls_goodness_of_fit_obs 3.596
_refine_ls_matrix_type full
_refine_ls_number_parameters 191
_refine_ls_number_reflns 2254
_refine_ls_number_restraints 0
_refine_ls_R_factor_obs 0.0520
_refine_ls_shift/esd_max 1.4750
_refine_ls_structure_factor_coef F
_refine_ls_weighting_scheme sigma
_refine_ls_wR_factor_obs 0.0460
_reflns_number_observed 2254
_reflns_number_total 3052
_reflns_observed_criterion 3.00
_cod_data_source_file ic9807184_2.cif
_cod_data_source_block IC9807184-2
_cod_original_cell_volume 2745(2)
_cod_original_sg_symbol_H-M 'C 2/c '
_cod_original_formula_sum 'C18 H42 N8 O10 Ni2 '
_cod_database_code 4321893
_cod_database_fobs_code 4321893

loop_
_symmetry_equiv_pos_as_xyz
'   +x,   +y,   +z'
'   -x,   +y,1/2-z'
'   -x,   -y,   -z'
'   +x,   -y,1/2+z'
'1/2+x, 1/2+y,   +z'
1/2-x,1/2+y,1/2-z
'1/2-x,1/2-y,   -z'
1/2+x,1/2-y,1/2+z

loop_
_atom_site_aniso_label
_atom_site_aniso_U_11
_atom_site_aniso_U_22
_atom_site_aniso_U_33
_atom_site_aniso_U_12
_atom_site_aniso_U_13
_atom_site_aniso_U_23
Ni(1) 0.0301(3) 0.0298(3) 0.0404(3) 0.0043(3) 0.0051(3) 0.0031(3)
O(1) 0.025(2) 0.039(2) 0.050(2) 0.004(1) 0.008(1) 0.006(2)
O(2) 0.047(2) 0.025(2) 0.059(2) -0.008(2) 0.011(2) -0.010(2)
O(3) 0.047(3) 0.090(4) 0.065(3) -0.022(3) 0.013(2) -0.002(3)
O(4) 0.134(5) 0.107(5) 0.137(6) 0.076(5) 0.087(4) 0.054(4)
N(1) 0.030(2) 0.028(2) 0.039(2) 0.000(2) 0.011(2) 0.007(2)
N(2) 0.045(2) 0.037(2) 0.037(2) 0.010(2) 0.015(2) 0.008(2)
N(3) 0.041(2) 0.052(3) 0.061(3) 0.011(2) 0.003(2) 0.004(2)
N(4) 0.028(2) 0.035(2) 0.039(2) -0.002(2) -0.001(2) -0.006(2)
C(1) 0.029(2) 0.023(2) 0.032(2) 0.005(2) 0.007(2) 0.001(2)
C(2) 0.031(2) 0.030(2) 0.030(2) 0.000(2) 0.011(2) -0.003(2)
C(3) 0.041(3) 0.035(3) 0.064(3) -0.004(2) 0.022(3) 0.012(3)
C(4) 0.057(3) 0.044(3) 0.060(3) 0.006(3) 0.032(3) 0.017(3)
C(5) 0.068(4) 0.049(3) 0.040(3) 0.022(3) 0.011(3) 0.011(3)
C(6) 0.058(4) 0.053(4) 0.062(4) 0.021(3) -0.003(3) 0.013(3)
C(7) 0.039(3) 0.064(4) 0.046(3) 0.007(3) -0.008(2) -0.004(3)
C(8) 0.034(3) 0.051(3) 0.054(3) -0.004(2) -0.005(2) -0.011(3)
C(9) 0.036(3) 0.031(2) 0.035(2) -0.002(2) 0.011(2) -0.009(2)

loop_
_atom_site_label
_atom_site_fract_x
_atom_site_fract_y
_atom_site_fract_z
_atom_site_U_iso_or_equiv
_atom_site_thermal_displace_type
_atom_site_calc_flag
_atom_site_calc_attached_atom
Ni(1) 0.42227(3) 0.05982(7) 0.58473(4) 0.0359(2) Uij ? ?
O(1) 0.5940(1) -0.1174(4) 0.7147(2) 0.0400(9) Uij ? ?
O(2) 0.4139(1) -0.4259(4) 0.6295(2) 0.0463(10) Uij ? ?
O(3) 0.6975(2) 0.0589(7) 0.8117(3) 0.070(2) Uij ? ?
O(4) 0.6570(3) -0.4168(9) 0.7678(5) 0.115(3) Uij ? ?
O(5) 0.7097(3) 0.3342(8) 0.7128(4) 0.090(2) Uij ? ?
N(1) 0.5060(2) 0.0299(4) 0.6433(2) 0.033(1) Uij ? ?
N(2) 0.4385(2) 0.2800(5) 0.5579(3) 0.040(1) Uij ? ?
N(3) 0.3363(2) 0.1035(5) 0.5227(3) 0.056(1) Uij ? ?
N(4) 0.4008(2) -0.1592(5) 0.5809(3) 0.038(1) Uij ? ?
C(1) 0.4995(2) -0.2477(5) 0.6994(3) 0.029(1) Uij ? ?
C(2) 0.5358(2) -0.1025(5) 0.6841(3) 0.031(1) Uij ? ?
C(3) 0.5421(2) 0.1767(6) 0.6384(4) 0.046(1) Uij ? ?
C(4) 0.5011(2) 0.2811(6) 0.5585(4) 0.051(2) Uij ? ?
C(5) 0.3875(3) 0.3185(7) 0.4682(3) 0.055(2) Uij ? ?
C(6) 0.3289(3) 0.2699(7) 0.4774(4) 0.065(2) Uij ? ?
C(7) 0.3122(2) -0.0391(7) 0.4629(4) 0.057(2) Uij ? ?
C(8) 0.3360(2) -0.1913(7) 0.5208(4) 0.053(2) Uij ? ?
C(9) 0.4336(2) -0.2812(5) 0.6312(3) 0.035(1) Uij ? ?
H(1) 0.5227 -0.3438 0.7002 0.0349 Uij ? ?
H(2) 0.5778 0.1442 0.6283 0.0545 Uij ? ?
H(3) 0.5540 0.2374 0.6949 0.0545 Uij ? ?
H(4) 0.5005 0.2371 0.5016 0.0607 Uij ? ?
H(5) 0.5163 0.3908 0.5656 0.0607 Uij ? ?
H(6) 0.4364 0.3518 0.6048 0.0479 Uij ? ?
H(7) 0.3923 0.2577 0.4193 0.0662 Uij ? ?
H(8) 0.3869 0.4328 0.4554 0.0662 Uij ? ?
H(9) 0.2965 0.2659 0.4180 0.0781 Uij ? ?
H(10) 0.3190 0.3485 0.5151 0.0781 Uij ? ?
H(11) 0.3183 0.1063 0.5677 0.0677 Uij ? ?
H(12) 0.2685 -0.0372 0.4394 0.0683 Uij ? ?
H(13) 0.3258 -0.0369 0.4131 0.0683 Uij ? ?
H(14) 0.3126 -0.2126 0.5580 0.0626 Uij ? ?
H(15) 0.3333 -0.2833 0.4820 0.0626 Uij ? ?
H(16) 0.710(3) 0.127(9) 0.775(4) 0.11(3) Uij ? ?
H(17) 0.670(3) 0.020(8) 0.789(4) 0.08(2) Uij ? ?
H(18) 0.653(4) -0.341(8) 0.751(5) 0.09(3) Uij ? ?
H(19) 0.631(4) -0.44(1) 0.801(6) 0.18(4) Uij ? ?
H(20) 0.694(5) 0.41(1) 0.720(7) 0.26(4) Uij ? ?
H(21) 0.734(4) 0.37(1) 0.712(6) 0.20(4) Uij ? ?

loop_
_atom_type_symbol
_atom_type_oxidation_number
_atom_type_number_in_cell
_atom_type_scat_dispersion_real
_atom_type_scat_dispersion_imag
_atom_type_scat_source
C 0 72 0.003 0.002 'International Tables'
H 0 168 0.000 0.000 'International Tables'
N 0 32 0.006 0.003 'International Tables'
O 0 40 0.011 0.006 'International Tables'
Ni 0 8 0.339 1.112 'International Tables'

loop_
_geom_angle_atom_site_label_1
_geom_angle_atom_site_label_2
_geom_angle_atom_site_label_3
_geom_angle
_geom_angle_site_symmetry_1
_geom_angle_site_symmetry_2
_geom_angle_site_symmetry_3
_geom_angle_publ_flag
N(1) Ni(1) N(2) 88.1(2) ? ? ? yes
N(1) Ni(1) N(3) 176.7(2) ? ? ? yes
N(1) Ni(1) N(4) 96.7(2) ? ? ? yes
N(2) Ni(1) N(3) 88.6(2) ? ? ? yes
N(2) Ni(1) N(4) 166.5(2) ? ? ? yes
N(3) Ni(1) N(4) 86.5(2) ? ? ? yes
Ni(1) N(1) C(2) 128.4(3) ? ? ? yes
Ni(1) N(1) C(3) 113.1(3) ? ? ? yes
C(2) N(1) C(3) 118.5(4) ? ? ? yes
Ni(1) N(2) C(4) 106.7(3) ? ? ? yes
Ni(1) N(2) C(5) 104.3(3) ? ? ? yes
C(4) N(2) C(5) 116.7(4) ? ? ? yes
Ni(1) N(3) C(6) 108.3(3) ? ? ? yes
Ni(1) N(3) C(7) 104.7(3) ? ? ? yes
C(6) N(3) C(7) 117.9(4) ? ? ? yes
Ni(1) N(4) C(8) 113.3(3) ? ? ? yes
Ni(1) N(4) C(9) 128.1(3) ? ? ? yes
C(8) N(4) C(9) 118.2(4) ? ? ? yes
C(1) C(1) C(2) 111.3(3) ? ? ? yes
C(1) C(1) C(9) 108.6(4) ? ? ? yes
C(2) C(1) C(9) 120.4(3) ? ? ? yes
O(1) C(2) N(1) 124.0(4) ? ? ? yes
O(1) C(2) C(1) 117.0(4) ? ? ? yes
N(1) C(2) C(1) 119.0(4) ? ? ? yes
N(1) C(3) C(4) 107.3(4) ? ? ? yes
N(2) C(4) C(3) 108.9(4) ? ? ? yes
N(2) C(5) C(6) 107.2(4) ? ? ? yes
N(3) C(6) C(5) 109.8(4) ? ? ? yes
N(3) C(7) C(8) 107.7(4) ? ? ? yes
N(4) C(8) C(7) 107.0(4) ? ? ? yes
O(2) C(9) N(4) 124.3(4) ? ? ? yes
O(2) C(9) C(1) 116.5(4) ? ? ? yes
N(4) C(9) C(1) 119.1(4) ? ? ? yes

loop_
_geom_bond_atom_site_label_1
_geom_bond_atom_site_label_2
_geom_bond_distance
_geom_bond_site_symmetry_1
_geom_bond_site_symmetry_2
_geom_bond_publ_flag
Ni(1) N(1) 1.842(3) ? ? yes
Ni(1) N(2) 1.907(4) ? ? yes
Ni(1) N(3) 1.910(4) ? ? yes
Ni(1) N(4) 1.843(4) ? ? yes
O(1) C(2) 1.271(5) ? ? yes
O(2) C(9) 1.260(5) ? ? yes
N(1) C(2) 1.306(5) ? ? yes
N(1) C(3) 1.481(5) ? ? yes
N(2) C(4) 1.469(6) ? ? yes
N(2) C(5) 1.484(6) ? ? yes
N(3) C(6) 1.503(7) ? ? yes
N(3) C(7) 1.457(6) ? ? yes
N(4) C(8) 1.473(5) ? ? yes
N(4) C(9) 1.314(5) ? ? yes
C(1) C(1) 1.566(8) ? ? yes
C(1) C(2) 1.527(6) ? ? yes
C(1) C(9) 1.530(6) ? ? yes
C(3) C(4) 1.509(6) ? ? yes
C(5) C(6) 1.490(8) ? ? yes
C(7) C(8) 1.506(7) ? ? yes
